data_1521358
loop_
_publ_author_name
'Kahlenberg, V.'
'Shaw, C.S.J.'
'Fischer, R.X.'

_publ_section_title
;
 Polymorphism of strontium monogallate: the framework structures of
 beta-(Sr Ga2 O4) and ABW-type gamma-(Sr Ga2 O4)
;
_journal_name_full 'Journal of Solid State Chemistry'
_journal_page_first 294
_journal_page_last 300
_journal_volume 153
_journal_year 2000
_chemical_formula_sum 'Ga2 O4 Sr'
_chemical_name_systematic 'Sr (Ga2 O4)'
_space_group_IT_number 14
_symmetry_space_group_name_Hall '-P 2yn'
_symmetry_space_group_name_H-M 'P 1 21/n 1'
_cell_angle_alpha 90
_cell_angle_beta 91.569
_cell_angle_gamma 90
_cell_formula_units_Z 8
_cell_length_a 8.11
_cell_length_b 10.761
_cell_length_c 9.057
_cell_volume 790.124
_citation_journal_id_ASTM JSSCBI
_cod_data_source_file Kahlenberg_JSSCBI_2000_1978.cif
_cod_data_source_block Ga2O4Sr1
_cod_original_cell_volume 790.1235
_cod_original_sg_symbol_Hall '-P 2ybc (x-z,y,z)'
_cod_original_formula_sum 'Ga2 O4 Sr1'
_cod_database_code 1521358

loop_
_symmetry_equiv_pos_as_xyz
x,y,z
-x+1/2,y+1/2,-z+1/2
-x,-y,-z
x-1/2,-y-1/2,z-1/2

loop_
_atom_site_label
_atom_site_type_symbol
_atom_site_fract_x
_atom_site_fract_y
_atom_site_fract_z
_atom_site_occupancy
_atom_site_U_iso_or_equiv
O4 O-2 0.9814 0.8652 0.0276 1 0.0
Ga2 Ga+3 0.2625 0.8866 0.5952 1 0.0
Sr2 Sr+2 0.4942 0.1095 0.7741 1 0.0
O6 O-2 0.7698 0.0241 0.5768 1 0.0
Sr1 Sr+2 0.5034 0.6518 0.8004 1 0.0
O7 O-2 0.4795 0.8858 0.6598 1 0.0
O1 O-2 0.1523 0.7419 0.5468 1 0.0
Ga1 Ga+3 0.8281 0.1135 0.0689 1 0.0
Ga4 Ga+3 0.6919 0.865 0.5925 1 0.0
O5 O-2 0.7662 0.2828 0.0833 1 0.0
O3 O-2 0.1698 -0.0349 0.7513 1 0.0
O8 O-2 0.6924 0.0192 -0.0544 1 0.0
Ga3 Ga+3 0.7807 0.8622 -0.0677 1 0.0
O2 O-2 0.7852 0.7815 0.7521 1 0.0
